data_4115760
loop_
_publ_author_name
'Jiajia Zhang'
'Douglas M. Ho'
'Robert A. Pascal'

_publ_section_title
;
 Synthesis of an Extremely Crowded Naphthalene via a Stable
 Norbornadienone
;
_journal_name_full 'Journal of the American Chemical Society'
_journal_page_first 10919
_journal_page_last 10926
_journal_paper_doi 10.1021/ja011453m
_journal_volume 123
_journal_year 2001
_chemical_compound_source 'chemical synthesis'
_chemical_formula_moiety 'C46 H46 Br2'
_chemical_formula_structural 'C46 H46 Br2'
_chemical_formula_sum 'C46 H46 Br2'
_chemical_formula_weight 758.65
_chemical_name_systematic
; 
 5,6,8-Tri(t-butyl)-2,3-bis(4-bromophenyl)-1,4-diphenylnaphthalene 
;
_space_group_IT_number 14
_symmetry_cell_setting monoclinic
_symmetry_space_group_name_Hall '-P 2ybc'
_symmetry_space_group_name_H-M 'P 1 21/c 1'
_atom_sites_solution_hydrogens geom
_atom_sites_solution_primary direct
_atom_sites_solution_secondary difmap
_audit_creation_method SHELXL
_cell_angle_alpha 90.00
_cell_angle_beta 104.0340(10)
_cell_angle_gamma 90.00
_cell_formula_units_Z 4
_cell_length_a 13.7798(4)
_cell_length_b 10.6379(3)
_cell_length_c 27.2058(9)
_cell_measurement_reflns_used 35580
_cell_measurement_temperature 200(2)
_cell_measurement_theta_max 27.48
_cell_measurement_theta_min 1.52
_cell_volume 3869.0(2)
_computing_cell_refinement DENZO-SMN
_computing_data_collection 'Nonius COLLECT'
_computing_data_reduction DENZO-SMN
_computing_molecular_graphics 'Siemens SHELXTL'
_computing_publication_material 'Siemens SHELXTL'
_computing_structure_refinement 'Siemens SHELXTL'
_computing_structure_solution 'Siemens SHELXTL'
_diffrn_ambient_temperature 200(2)
_diffrn_measurement_device 'Nonius KappaCCD'
_diffrn_measurement_method '1000 0.5-degree frames, 120 seconds/degree'
_diffrn_radiation_monochromator graphite
_diffrn_radiation_source 'fine-focus sealed tube'
_diffrn_radiation_type MoK\a
_diffrn_radiation_wavelength 0.71073
_diffrn_reflns_av_R_equivalents 0.046
_diffrn_reflns_av_sigmaI/netI 0.0433
_diffrn_reflns_limit_h_max 17
_diffrn_reflns_limit_h_min 0
_diffrn_reflns_limit_k_max 13
_diffrn_reflns_limit_k_min 0
_diffrn_reflns_limit_l_max 34
_diffrn_reflns_limit_l_min -35
_diffrn_reflns_number 35580
_diffrn_reflns_theta_max 27.48
_diffrn_reflns_theta_min 1.52
_diffrn_standards_number 0
_exptl_absorpt_coefficient_mu 2.125
_exptl_crystal_colour Yellow
_exptl_crystal_density_diffrn 1.302
_exptl_crystal_description Prism
_exptl_crystal_F_000 1568
_exptl_crystal_size_max 0.25
_exptl_crystal_size_mid 0.24
_exptl_crystal_size_min 0.16
_refine_diff_density_max 0.759
_refine_diff_density_min -0.994
_refine_diff_density_rms 0.061
_refine_ls_extinction_coef none
_refine_ls_extinction_method none
_refine_ls_goodness_of_fit_all 1.019
_refine_ls_goodness_of_fit_obs 1.075
_refine_ls_hydrogen_treatment 'XYZ riding, U(H) = 1.2U(C) or 1.5U(Cmethyl)'
_refine_ls_matrix_type full
_refine_ls_number_parameters 442
_refine_ls_number_reflns 8853
_refine_ls_number_restraints 0
_refine_ls_restrained_S_all 1.019
_refine_ls_restrained_S_obs 1.075
_refine_ls_R_factor_all 0.0788
_refine_ls_R_factor_obs 0.0490
_refine_ls_shift/esd_max 0.001
_refine_ls_shift/esd_mean 0.000
_refine_ls_structure_factor_coef Fsqd
_refine_ls_weighting_details 'w=1/[\s^2^(Fo^2^)+(0.0343P)^2^+5.1538P] where P=(Fo^2^+2Fc^2^)/3'
_refine_ls_weighting_scheme calc
_refine_ls_wR_factor_all 0.1132
_refine_ls_wR_factor_obs 0.1005
_reflns_number_observed 6379
_reflns_number_total 8853
_reflns_observed_criterion >2sigma(I)
_cod_data_source_file ja011453m_4.cif
_cod_data_source_block rap056
_cod_depositor_comments
;
The following automatic conversions were performed:

'_refine_ls_weighting_scheme' value 'calc
w=1/[\s^2^(Fo^2^)+(0.0343P)^2^+5.1538P] where P=(Fo^2^+2Fc^2^)/3' was
changed to 'calc'. New tag '_refine_ls_weighting_details' was
created. The value of the new tag was set to
'w=1/[\s^2^(Fo^2^)+(0.0343P)^2^+5.1538P] where P=(Fo^2^+2Fc^2^)/3'.

Automatic conversion script
Id: cif_fix_values 3143 2015-03-26 13:38:13Z robertas 
;
_cod_database_code 4115760

loop_
_symmetry_equiv_pos_as_xyz
'x, y, z'
'-x, y+1/2, -z+1/2'
'-x, -y, -z'
'x, -y-1/2, z-1/2'

loop_
_atom_site_aniso_label
_atom_site_aniso_U_11
_atom_site_aniso_U_22
_atom_site_aniso_U_33
_atom_site_aniso_U_23
_atom_site_aniso_U_13
_atom_site_aniso_U_12
Br1 0.0435(2) 0.1128(4) 0.0419(2) -0.0364(2) 0.00219(14) 0.0019(2)
Br2 0.0484(2) 0.0834(3) 0.0517(2) -0.0179(2) 0.0251(2) -0.0170(2)
C1 0.0271(12) 0.0233(14) 0.0311(14) -0.0021(11) 0.0021(10) 0.0008(10)
C2 0.0288(13) 0.0260(14) 0.0278(13) -0.0012(11) 0.0006(10) 0.0024(11)
C3 0.0277(13) 0.0291(15) 0.0298(14) 0.0010(11) 0.0035(10) 0.0018(11)
C4 0.0294(13) 0.0258(14) 0.0304(14) 0.0009(11) 0.0033(11) 0.0002(11)
C4A 0.0266(12) 0.030(2) 0.0289(14) -0.0024(11) 0.0028(10) 0.0002(11)
C5 0.0253(12) 0.0310(15) 0.0297(14) -0.0038(11) 0.0039(10) -0.0032(11)
C6 0.039(2) 0.038(2) 0.0312(15) -0.0048(13) 0.0090(12) -0.0039(13)
C7 0.045(2) 0.038(2) 0.033(2) 0.0017(13) 0.0112(12) -0.0091(13)
C8 0.0327(14) 0.030(2) 0.0337(15) -0.0015(12) 0.0055(11) -0.0038(12)
C8A 0.0267(12) 0.0247(14) 0.0296(14) -0.0011(11) 0.0027(10) 0.0013(11)
C9 0.0292(13) 0.0270(15) 0.0289(14) 0.0005(11) 0.0045(10) -0.0031(11)
C10 0.0359(14) 0.030(2) 0.041(2) -0.0053(13) 0.0075(12) -0.0028(12)
C11 0.0340(15) 0.041(2) 0.055(2) -0.005(2) 0.0083(14) 0.0047(13)
C12 0.0300(14) 0.045(2) 0.046(2) -0.0039(15) -0.0006(13) -0.0060(13)
C13 0.0385(15) 0.032(2) 0.036(2) -0.0027(13) 0.0017(12) -0.0080(13)
C14 0.0341(14) 0.0279(15) 0.0315(14) -0.0033(12) 0.0054(11) -0.0010(12)
C15 0.0306(13) 0.0287(15) 0.0284(14) -0.0017(11) 0.0054(11) -0.0038(11)
C16 0.0365(15) 0.037(2) 0.036(2) -0.0052(13) 0.0024(12) 0.0056(13)
C17 0.037(2) 0.054(2) 0.031(2) -0.0019(14) 0.0002(12) 0.0080(14)
C18 0.0339(14) 0.050(2) 0.031(2) -0.0099(14) 0.0067(12) -0.0073(13)
C19 0.0344(14) 0.036(2) 0.040(2) -0.0063(13) 0.0122(12) -0.0014(12)
C20 0.0304(13) 0.033(2) 0.0331(15) -0.0015(12) 0.0038(11) 0.0007(12)
C21 0.0300(13) 0.0295(15) 0.0317(14) -0.0068(12) 0.0050(11) -0.0037(11)
C22 0.0339(14) 0.038(2) 0.033(2) -0.0026(13) 0.0071(12) 0.0008(12)
C23 0.046(2) 0.046(2) 0.032(2) -0.0018(14) 0.0086(13) -0.0070(14)
C24 0.0347(15) 0.051(2) 0.036(2) -0.0142(14) 0.0140(12) -0.0093(14)
C25 0.0339(15) 0.049(2) 0.045(2) -0.008(2) 0.0090(13) 0.0062(14)
C26 0.0345(14) 0.041(2) 0.036(2) 0.0013(13) 0.0058(12) 0.0041(13)
C27 0.0255(12) 0.035(2) 0.0305(14) -0.0061(12) 0.0053(10) -0.0018(11)
C28 0.0339(14) 0.035(2) 0.039(2) -0.0058(13) 0.0089(12) -0.0011(12)
C29 0.039(2) 0.045(2) 0.052(2) -0.010(2) 0.0166(14) -0.0115(14)
C30 0.0278(14) 0.057(2) 0.058(2) -0.022(2) 0.0076(14) -0.0083(14)
C31 0.0321(15) 0.058(2) 0.045(2) -0.007(2) -0.0031(13) 0.0067(15)
C32 0.0314(14) 0.041(2) 0.039(2) -0.0034(14) 0.0039(12) 0.0022(13)
C33 0.0314(13) 0.030(2) 0.0321(14) -0.0035(12) 0.0042(11) -0.0007(11)
C34 0.041(2) 0.032(2) 0.044(2) -0.0086(14) 0.0082(13) -0.0092(13)
C35 0.044(2) 0.033(2) 0.041(2) 0.0008(14) 0.0048(13) 0.0036(13)
C36 0.042(2) 0.041(2) 0.044(2) -0.0062(15) 0.0106(13) 0.0040(14)
C37 0.054(2) 0.045(2) 0.032(2) -0.0038(14) 0.0077(14) -0.007(2)
C38 0.076(3) 0.082(3) 0.042(2) -0.008(2) 0.026(2) -0.017(2)
C39 0.055(2) 0.056(2) 0.036(2) -0.005(2) -0.0025(15) -0.011(2)
C40 0.086(3) 0.052(2) 0.039(2) 0.004(2) -0.008(2) -0.003(2)
C41 0.043(2) 0.033(2) 0.039(2) 0.0030(13) 0.0074(13) -0.0067(13)
C42 0.047(2) 0.046(2) 0.050(2) 0.003(2) 0.0125(15) -0.0108(15)
C43 0.045(2) 0.032(2) 0.053(2) 0.0031(15) 0.0041(14) -0.0019(14)
C44 0.066(2) 0.046(2) 0.048(2) 0.012(2) 0.006(2) -0.017(2)

loop_
_atom_site_label
_atom_site_type_symbol
_atom_site_fract_x
_atom_site_fract_y
_atom_site_fract_z
_atom_site_U_iso_or_equiv
_atom_site_thermal_displace_type
_atom_site_occupancy
_atom_site_calc_flag
_atom_site_refinement_flags
Br1 Br 0.41391(3) 0.61525(5) 0.432687(14) 0.06745(15) Uani 1 d .
Br2 Br -0.11818(3) 0.27357(4) 0.323589(14) 0.05893(13) Uani 1 d .
C1 C 0.3458(2) 0.4313(2) 0.18120(10) 0.0280(6) Uani 1 d .
C2 C 0.2871(2) 0.4053(2) 0.21457(10) 0.0286(6) Uani 1 d .
C3 C 0.1931(2) 0.3443(3) 0.19643(10) 0.0294(6) Uani 1 d .
C4 C 0.1712(2) 0.2902(3) 0.14879(10) 0.0292(6) Uani 1 d .
C4A C 0.2360(2) 0.3084(3) 0.11500(10) 0.0292(6) Uani 1 d .
C5 C 0.2205(2) 0.2388(3) 0.06721(10) 0.0291(6) Uani 1 d .
C6 C 0.2371(2) 0.3083(3) 0.02690(11) 0.0359(7) Uani 1 d .
C7 C 0.2949(2) 0.4201(3) 0.03893(11) 0.0381(7) Uani 1 d .
H7 H 0.3043(2) 0.4679(3) 0.01096(11) 0.046 Uiso 1 calc R
C8 C 0.3384(2) 0.4666(3) 0.08575(11) 0.0327(6) Uani 1 d .
C8A C 0.3102(2) 0.4035(2) 0.12774(10) 0.0277(6) Uani 1 d .
C9 C 0.4535(2) 0.4646(3) 0.20272(10) 0.0288(6) Uani 1 d .
C10 C 0.5245(2) 0.3764(3) 0.19647(11) 0.0357(6) Uani 1 d .
H10 H 0.5035(2) 0.3031(3) 0.17685(11) 0.043 Uiso 1 calc R
C11 C 0.6250(2) 0.3945(3) 0.21850(13) 0.0439(7) Uani 1 d .
H11 H 0.6724(2) 0.3334(3) 0.21406(13) 0.053 Uiso 1 calc R
C12 C 0.6568(2) 0.5008(3) 0.24689(12) 0.0423(7) Uani 1 d .
H12 H 0.7259(2) 0.5134(3) 0.26172(12) 0.051 Uiso 1 calc R
C13 C 0.5873(2) 0.5888(3) 0.25361(11) 0.0367(7) Uani 1 d .
H13 H 0.6089(2) 0.6623(3) 0.27307(11) 0.044 Uiso 1 calc R
C14 C 0.4864(2) 0.5707(3) 0.23216(10) 0.0316(6) Uani 1 d .
H14 H 0.4392(2) 0.6310(3) 0.23754(10) 0.038 Uiso 1 calc R
C15 C 0.3171(2) 0.4492(3) 0.26872(10) 0.0295(6) Uani 1 d .
C16 C 0.3954(2) 0.3970(3) 0.30470(11) 0.0375(7) Uani 1 d .
H16 H 0.4303(2) 0.3269(3) 0.29582(11) 0.045 Uiso 1 calc R
C17 C 0.4240(2) 0.4453(3) 0.35349(11) 0.0421(7) Uani 1 d .
H17 H 0.4779(2) 0.4086(3) 0.37777(11) 0.050 Uiso 1 calc R
C18 C 0.3733(2) 0.5469(3) 0.36627(11) 0.0386(7) Uani 1 d .
C19 C 0.2943(2) 0.5997(3) 0.33173(11) 0.0364(6) Uani 1 d .
H19 H 0.2594(2) 0.6693(3) 0.34101(11) 0.044 Uiso 1 calc R
C20 C 0.2662(2) 0.5505(3) 0.28334(11) 0.0329(6) Uani 1 d .
H20 H 0.2112(2) 0.5864(3) 0.25955(11) 0.040 Uiso 1 calc R
C21 C 0.1206(2) 0.3336(3) 0.22937(10) 0.0309(6) Uani 1 d .
C22 C 0.1409(2) 0.2584(3) 0.27201(11) 0.0352(6) Uani 1 d .
H22 H 0.2042(2) 0.2183(3) 0.28222(11) 0.042 Uiso 1 calc R
C23 C 0.0705(2) 0.2401(3) 0.30024(12) 0.0416(7) Uani 1 d .
H23 H 0.0849(2) 0.1871(3) 0.32919(12) 0.050 Uiso 1 calc R
C24 C -0.0207(2) 0.3004(3) 0.28557(11) 0.0398(7) Uani 1 d .
C25 C -0.0424(2) 0.3786(3) 0.24416(12) 0.0429(7) Uani 1 d .
H25 H -0.1050(2) 0.4207(3) 0.23477(12) 0.052 Uiso 1 calc R
C26 C 0.0287(2) 0.3950(3) 0.21630(11) 0.0374(7) Uani 1 d .
H26 H 0.0143(2) 0.4492(3) 0.18770(11) 0.045 Uiso 1 calc R
C27 C 0.0705(2) 0.2317(3) 0.12862(10) 0.0305(6) Uani 1 d .
C28 C 0.0343(2) 0.1338(3) 0.15283(11) 0.0359(6) Uani 1 d .
H28 H 0.0756(2) 0.0984(3) 0.18273(11) 0.043 Uiso 1 calc R
C29 C -0.0614(2) 0.0870(3) 0.13394(13) 0.0447(8) Uani 1 d .
H29 H -0.0852(2) 0.0200(3) 0.15092(13) 0.054 Uiso 1 calc R
C30 C -0.1215(2) 0.1370(3) 0.09102(13) 0.0482(8) Uani 1 d .
H30 H -0.1868(2) 0.1042(3) 0.07804(13) 0.058 Uiso 1 calc R
C31 C -0.0875(2) 0.2353(3) 0.06638(13) 0.0472(8) Uani 1 d .
H31 H -0.1296(2) 0.2704(3) 0.03665(13) 0.057 Uiso 1 calc R
C32 C 0.0081(2) 0.2824(3) 0.08516(11) 0.0379(7) Uani 1 d .
H32 H 0.0313(2) 0.3499(3) 0.06819(11) 0.045 Uiso 1 calc R
C33 C 0.2163(2) 0.0907(3) 0.06942(10) 0.0317(6) Uani 1 d .
C34 C 0.1153(2) 0.0214(3) 0.05211(12) 0.0392(7) Uani 1 d .
H34A H 0.1255(3) -0.0584(9) 0.0360(7) 0.059 Uiso 1 calc R
H34B H 0.0683(5) 0.0737(9) 0.0278(6) 0.059 Uiso 1 calc R
H34C H 0.0880(8) 0.0047(17) 0.0815(2) 0.059 Uiso 1 calc R
C35 C 0.2644(2) 0.0484(3) 0.12389(11) 0.0399(7) Uani 1 d .
H35A H 0.2718(14) -0.0432(3) 0.1248(2) 0.060 Uiso 1 calc R
H35B H 0.2218(8) 0.0739(17) 0.1462(2) 0.060 Uiso 1 calc R
H35C H 0.3304(7) 0.0877(15) 0.1354(3) 0.060 Uiso 1 calc R
C36 C 0.2891(2) 0.0406(3) 0.03882(12) 0.0424(7) Uani 1 d .
H36A H 0.2966(12) -0.0506(4) 0.0435(6) 0.064 Uiso 1 calc R
H36B H 0.3545(5) 0.0811(15) 0.0508(6) 0.064 Uiso 1 calc R
H36C H 0.2625(8) 0.0594(18) 0.0028(2) 0.064 Uiso 1 calc R
C37 C 0.1930(2) 0.2910(3) -0.03129(12) 0.0443(8) Uani 1 d .
C38 C 0.2748(3) 0.2650(4) -0.05963(14) 0.0643(11) Uani 1 d .
H38A H 0.2448(5) 0.2628(26) -0.09617(15) 0.096 Uiso 1 calc R
H38B H 0.3065(14) 0.1839(13) -0.0487(8) 0.096 Uiso 1 calc R
H38C H 0.3252(11) 0.3318(14) -0.0521(8) 0.096 Uiso 1 calc R
C39 C 0.1096(3) 0.1933(3) -0.04596(13) 0.0515(9) Uani 1 d .
H39A H 0.0811(12) 0.1963(16) -0.0826(2) 0.077 Uiso 1 calc R
H39B H 0.0572(9) 0.2116(14) -0.0283(7) 0.077 Uiso 1 calc R
H39C H 0.1370(4) 0.1093(4) -0.0364(8) 0.077 Uiso 1 calc R
C40 C 0.1402(3) 0.4168(4) -0.05100(13) 0.0630(10) Uani 1 d .
H40A H 0.1025(16) 0.4065(8) -0.0863(3) 0.094 Uiso 1 calc R
H40B H 0.1905(3) 0.4830(7) -0.0491(9) 0.094 Uiso 1 calc R
H40C H 0.0943(15) 0.4404(13) -0.0301(6) 0.094 Uiso 1 calc R
C41 C 0.3940(2) 0.5954(3) 0.08847(12) 0.0385(7) Uani 1 d .
C42 C 0.5089(2) 0.5846(3) 0.10634(13) 0.0475(8) Uani 1 d .
H42A H 0.5279(3) 0.5683(22) 0.1429(2) 0.071 Uiso 1 calc R
H42B H 0.5397(2) 0.6633(8) 0.0991(8) 0.071 Uiso 1 calc R
H42C H 0.5321(3) 0.5152(14) 0.0884(6) 0.071 Uiso 1 calc R
C43 C 0.3510(2) 0.6872(3) 0.12107(13) 0.0449(8) Uani 1 d .
H43A H 0.3582(15) 0.6516(10) 0.1550(3) 0.067 Uiso 1 calc R
H43B H 0.2800(5) 0.7017(16) 0.1054(5) 0.067 Uiso 1 calc R
H43C H 0.3873(11) 0.7671(8) 0.1237(7) 0.067 Uiso 1 calc R
C44 C 0.3757(3) 0.6579(3) 0.03556(13) 0.0545(9) Uani 1 d .
H44A H 0.4052(16) 0.7423(9) 0.0390(2) 0.082 Uiso 1 calc R
H44B H 0.3036(3) 0.6641(21) 0.0206(4) 0.082 Uiso 1 calc R
H44C H 0.4068(16) 0.6070(13) 0.0136(3) 0.082 Uiso 1 calc R

loop_
_atom_type_symbol
_atom_type_description
_atom_type_scat_dispersion_real
_atom_type_scat_dispersion_imag
_atom_type_scat_source
C C 0.0033 0.0016 'International Tables Vol C Tables 4.2.6.8 and 6.1.1.4'
H H 0.0000 0.0000 'International Tables Vol C Tables 4.2.6.8 and 6.1.1.4'
Br Br -0.2901 2.4595 'International Tables Vol C Tables 4.2.6.8 and 6.1.1.4'

loop_
_geom_angle_atom_site_label_1
_geom_angle_atom_site_label_2
_geom_angle_atom_site_label_3
_geom_angle
_geom_angle_publ_flag
C2 C1 C8A 120.6(2) yes
C2 C1 C9 118.1(2) yes
C8A C1 C9 120.2(2) yes
C1 C2 C3 119.4(2) yes
C1 C2 C15 121.1(2) yes
C3 C2 C15 119.4(2) yes
C4 C3 C2 119.2(2) yes
C4 C3 C21 120.2(2) yes
C2 C3 C21 120.6(2) yes
C3 C4 C4A 120.9(2) yes
C3 C4 C27 119.3(2) yes
C4A C4 C27 118.9(2) yes
C8A C4A C4 117.4(2) yes
C8A C4A C5 121.2(2) yes
C4 C4A C5 121.2(2) yes
C6 C5 C4A 114.5(2) yes
C6 C5 C33 125.2(2) yes
C4A C5 C33 118.0(2) yes
C5 C6 C7 117.0(3) yes
C5 C6 C37 129.8(3) yes
C7 C6 C37 112.9(3) yes
C8 C7 C6 127.8(3) yes
C8 C7 H7 116.1(2) ?
C6 C7 H7 116.1(2) ?
C7 C8 C8A 115.2(2) yes
C7 C8 C41 117.5(3) yes
C8A C8 C41 126.0(2) yes
C4A C8A C1 116.0(2) yes
C4A C8A C8 116.7(2) yes
C1 C8A C8 127.2(2) yes
C14 C9 C10 118.3(2) yes
C14 C9 C1 124.7(2) yes
C10 C9 C1 116.7(2) yes
C11 C10 C9 120.8(3) yes
C11 C10 H10 119.6(2) ?
C9 C10 H10 119.6(2) ?
C12 C11 C10 120.3(3) yes
C12 C11 H11 119.8(2) ?
C10 C11 H11 119.8(2) ?
C11 C12 C13 119.5(3) yes
C11 C12 H12 120.2(2) ?
C13 C12 H12 120.2(2) ?
C12 C13 C14 120.4(3) yes
C12 C13 H13 119.8(2) ?
C14 C13 H13 119.8(2) ?
C13 C14 C9 120.6(3) yes
C13 C14 H14 119.7(2) ?
C9 C14 H14 119.7(2) ?
C16 C15 C20 117.8(3) yes
C16 C15 C2 123.3(2) yes
C20 C15 C2 118.8(2) yes
C15 C16 C17 121.3(3) yes
C15 C16 H16 119.4(2) ?
C17 C16 H16 119.4(2) ?
C18 C17 C16 119.2(3) yes
C18 C17 H17 120.4(2) ?
C16 C17 H17 120.4(2) ?
C19 C18 C17 121.0(3) yes
C19 C18 Br1 119.7(2) yes
C17 C18 Br1 119.3(2) yes
C18 C19 C20 119.3(3) yes
C18 C19 H19 120.4(2) ?
C20 C19 H19 120.4(2) ?
C19 C20 C15 121.4(3) yes
C19 C20 H20 119.3(2) ?
C15 C20 H20 119.3(2) ?
C22 C21 C26 118.2(3) yes
C22 C21 C3 121.1(2) yes
C26 C21 C3 120.6(3) yes
C21 C22 C23 121.2(3) yes
C21 C22 H22 119.4(2) ?
C23 C22 H22 119.4(2) ?
C24 C23 C22 119.0(3) yes
C24 C23 H23 120.5(2) ?
C22 C23 H23 120.5(2) ?
C25 C24 C23 121.3(3) yes
C25 C24 Br2 119.6(2) yes
C23 C24 Br2 119.1(2) yes
C24 C25 C26 118.8(3) yes
C24 C25 H25 120.6(2) ?
C26 C25 H25 120.6(2) ?
C25 C26 C21 121.4(3) yes
C25 C26 H26 119.3(2) ?
C21 C26 H26 119.3(2) ?
C28 C27 C32 118.4(2) yes
C28 C27 C4 123.1(2) yes
C32 C27 C4 118.5(3) yes
C29 C28 C27 120.8(3) yes
C29 C28 H28 119.6(2) ?
C27 C28 H28 119.6(2) ?
C30 C29 C28 120.2(3) yes
C30 C29 H29 119.9(2) ?
C28 C29 H29 119.9(2) ?
C29 C30 C31 120.1(3) yes
C29 C30 H30 119.9(2) ?
C31 C30 H30 119.9(2) ?
C30 C31 C32 119.9(3) yes
C30 C31 H31 120.1(2) ?
C32 C31 H31 120.1(2) ?
C31 C32 C27 120.6(3) yes
C31 C32 H32 119.7(2) ?
C27 C32 H32 119.7(2) ?
C35 C33 C34 107.5(2) yes
C35 C33 C36 103.5(2) yes
C34 C33 C36 109.0(2) yes
C35 C33 C5 108.5(2) yes
C34 C33 C5 120.2(2) yes
C36 C33 C5 106.8(2) yes
C33 C34 H34A 109.5(2) ?
C33 C34 H34B 109.5(2) ?
H34A C34 H34B 109.5 ?
C33 C34 H34C 109.5(2) ?
H34A C34 H34C 109.5 ?
H34B C34 H34C 109.5 ?
C33 C35 H35A 109.5(2) ?
C33 C35 H35B 109.5(2) ?
H35A C35 H35B 109.5 ?
C33 C35 H35C 109.5(2) ?
H35A C35 H35C 109.5 ?
H35B C35 H35C 109.5 ?
C33 C36 H36A 109.5(2) ?
C33 C36 H36B 109.5(2) ?
H36A C36 H36B 109.5 ?
C33 C36 H36C 109.5(2) ?
H36A C36 H36C 109.5 ?
H36B C36 H36C 109.5 ?
C39 C37 C38 110.0(3) yes
C39 C37 C40 103.7(3) yes
C38 C37 C40 108.7(3) yes
C39 C37 C6 115.3(3) yes
C38 C37 C6 112.1(3) yes
C40 C37 C6 106.4(3) yes
C37 C38 H38A 109.5(2) ?
C37 C38 H38B 109.5(2) ?
H38A C38 H38B 109.5 ?
C37 C38 H38C 109.5(2) ?
H38A C38 H38C 109.5 ?
H38B C38 H38C 109.5 ?
C37 C39 H39A 109.5(2) ?
C37 C39 H39B 109.5(2) ?
H39A C39 H39B 109.5 ?
C37 C39 H39C 109.5(2) ?
H39A C39 H39C 109.5 ?
H39B C39 H39C 109.5 ?
C37 C40 H40A 109.5(2) ?
C37 C40 H40B 109.5(2) ?
H40A C40 H40B 109.5 ?
C37 C40 H40C 109.5(2) ?
H40A C40 H40C 109.5 ?
H40B C40 H40C 109.5 ?
C43 C41 C42 112.1(3) yes
C43 C41 C44 105.4(3) yes
C42 C41 C44 104.4(3) yes
C43 C41 C8 109.4(2) yes
C42 C41 C8 113.8(2) yes
C44 C41 C8 111.4(2) yes
C41 C42 H42A 109.5(2) ?
C41 C42 H42B 109.5(2) ?
H42A C42 H42B 109.5 ?
C41 C42 H42C 109.5(2) ?
H42A C42 H42C 109.5 ?
H42B C42 H42C 109.5 ?
C41 C43 H43A 109.5(2) ?
C41 C43 H43B 109.5(2) ?
H43A C43 H43B 109.5 ?
C41 C43 H43C 109.5(2) ?
H43A C43 H43C 109.5 ?
H43B C43 H43C 109.5 ?
C41 C44 H44A 109.5(2) ?
C41 C44 H44B 109.5(2) ?
H44A C44 H44B 109.5 ?
C41 C44 H44C 109.5(2) ?
H44A C44 H44C 109.5 ?
H44B C44 H44C 109.5 ?

loop_
_geom_bond_atom_site_label_1
_geom_bond_atom_site_label_2
_geom_bond_distance
_geom_bond_publ_flag
Br1 C18 1.902(3) yes
Br2 C24 1.905(3) yes
C1 C2 1.382(4) yes
C1 C8A 1.448(4) yes
C1 C9 1.499(3) yes
C2 C3 1.426(4) yes
C2 C15 1.504(4) yes
C3 C4 1.383(4) yes
C3 C21 1.499(4) yes
C4 C4A 1.442(4) yes
C4 C27 1.498(4) yes
C4A C8A 1.421(4) yes
C4A C5 1.466(4) yes
C5 C6 1.387(4) yes
C5 C33 1.578(4) yes
C6 C7 1.425(4) yes
C6 C37 1.563(4) yes
C7 C8 1.362(4) yes
C7 H7 0.95 ?
C8 C8A 1.456(4) yes
C8 C41 1.563(4) yes
C9 C14 1.394(4) yes
C9 C10 1.395(4) yes
C10 C11 1.383(4) yes
C10 H10 0.95 ?
C11 C12 1.379(4) yes
C11 H11 0.95 ?
C12 C13 1.383(4) yes
C12 H12 0.95 ?
C13 C14 1.384(4) yes
C13 H13 0.95 ?
C14 H14 0.95 ?
C15 C16 1.385(4) yes
C15 C20 1.395(4) yes
C16 C17 1.388(4) yes
C16 H16 0.95 ?
C17 C18 1.376(4) yes
C17 H17 0.95 ?
C18 C19 1.374(4) yes
C19 C20 1.382(4) yes
C19 H19 0.95 ?
C20 H20 0.95 ?
C21 C22 1.381(4) yes
C21 C26 1.393(4) yes
C22 C23 1.389(4) yes
C22 H22 0.95 ?
C23 C24 1.381(4) yes
C23 H23 0.95 ?
C24 C25 1.374(5) yes
C25 C26 1.387(4) yes
C25 H25 0.95 ?
C26 H26 0.95 ?
C27 C28 1.388(4) yes
C27 C32 1.391(4) yes
C28 C29 1.386(4) yes
C28 H28 0.95 ?
C29 C30 1.365(5) yes
C29 H29 0.95 ?
C30 C31 1.383(5) yes
C30 H30 0.95 ?
C31 C32 1.386(4) yes
C31 H31 0.95 ?
C32 H32 0.95 ?
C33 C35 1.537(4) yes
C33 C34 1.544(4) yes
C33 C36 1.546(4) yes
C34 H34A 0.98 ?
C34 H34B 0.98 ?
C34 H34C 0.98 ?
C35 H35A 0.98 ?
C35 H35B 0.98 ?
C35 H35C 0.98 ?
C36 H36A 0.98 ?
C36 H36B 0.98 ?
C36 H36C 0.98 ?
C37 C39 1.529(4) yes
C37 C38 1.537(5) yes
C37 C40 1.555(5) yes
C38 H38A 0.98 ?
C38 H38B 0.98 ?
C38 H38C 0.98 ?
C39 H39A 0.98 ?
C39 H39B 0.98 ?
C39 H39C 0.98 ?
C40 H40A 0.98 ?
C40 H40B 0.98 ?
C40 H40C 0.98 ?
C41 C43 1.532(4) yes
C41 C42 1.543(4) yes
C41 C44 1.550(4) yes
C42 H42A 0.98 ?
C42 H42B 0.98 ?
C42 H42C 0.98 ?
C43 H43A 0.98 ?
C43 H43B 0.98 ?
C43 H43C 0.98 ?
C44 H44A 0.98 ?
C44 H44B 0.98 ?
C44 H44C 0.98 ?

loop_
_geom_torsion_atom_site_label_1
_geom_torsion_atom_site_label_2
_geom_torsion_atom_site_label_3
_geom_torsion_atom_site_label_4
_geom_torsion
C8A C1 C2 C3 3.5(4)
C9 C1 C2 C3 -164.7(2)
C8A C1 C2 C15 -171.8(2)
C9 C1 C2 C15 20.0(4)
C1 C2 C3 C4 12.7(4)
C15 C2 C3 C4 -172.0(2)
C1 C2 C3 C21 -170.0(2)
C15 C2 C3 C21 5.3(4)
C2 C3 C4 C4A -7.9(4)
C21 C3 C4 C4A 174.8(2)
C2 C3 C4 C27 -177.0(2)
C21 C3 C4 C27 5.7(4)
C3 C4 C4A C8A -12.9(4)
C27 C4 C4A C8A 156.2(2)
C3 C4 C4A C5 172.0(3)
C27 C4 C4A C5 -18.8(4)
C8A C4A C5 C6 -33.6(4)
C4 C4A C5 C6 141.3(3)
C8A C4A C5 C33 130.4(3)
C4 C4A C5 C33 -54.8(3)
C4A C5 C6 C7 18.9(4)
C33 C5 C6 C7 -143.7(3)
C4A C5 C6 C37 -154.1(3)
C33 C5 C6 C37 43.3(4)
C5 C6 C7 C8 1.5(5)
C37 C6 C7 C8 175.7(3)
C6 C7 C8 C8A -9.3(4)
C6 C7 C8 C41 -177.2(3)
C4 C4A C8A C1 28.0(3)
C5 C4A C8A C1 -157.0(2)
C4 C4A C8A C8 -148.9(2)
C5 C4A C8A C8 26.2(4)
C2 C1 C8A C4A -23.9(4)
C9 C1 C8A C4A 144.1(2)
C2 C1 C8A C8 152.6(3)
C9 C1 C8A C8 -39.4(4)
C7 C8 C8A C4A -4.7(4)
C41 C8 C8A C4A 162.0(3)
C7 C8 C8A C1 178.8(3)
C41 C8 C8A C1 -14.4(4)
C2 C1 C9 C14 -63.5(4)
C8A C1 C9 C14 128.2(3)
C2 C1 C9 C10 110.3(3)
C8A C1 C9 C10 -58.0(4)
C14 C9 C10 C11 -0.6(4)
C1 C9 C10 C11 -174.8(3)
C9 C10 C11 C12 -0.4(5)
C10 C11 C12 C13 0.6(5)
C11 C12 C13 C14 0.1(5)
C12 C13 C14 C9 -1.2(4)
C10 C9 C14 C13 1.4(4)
C1 C9 C14 C13 175.1(3)
C1 C2 C15 C16 -72.2(4)
C3 C2 C15 C16 112.6(3)
C1 C2 C15 C20 105.4(3)
C3 C2 C15 C20 -69.9(3)
C20 C15 C16 C17 -1.3(4)
C2 C15 C16 C17 176.3(3)
C15 C16 C17 C18 0.1(5)
C16 C17 C18 C19 0.9(5)
C16 C17 C18 Br1 -178.8(2)
C17 C18 C19 C20 -0.6(5)
Br1 C18 C19 C20 179.1(2)
C18 C19 C20 C15 -0.7(4)
C16 C15 C20 C19 1.6(4)
C2 C15 C20 C19 -176.1(3)
C4 C3 C21 C22 108.9(3)
C2 C3 C21 C22 -68.4(4)
C4 C3 C21 C26 -68.0(4)
C2 C3 C21 C26 114.7(3)
C26 C21 C22 C23 2.3(4)
C3 C21 C22 C23 -174.6(3)
C21 C22 C23 C24 -1.0(4)
C22 C23 C24 C25 -0.8(5)
C22 C23 C24 Br2 179.0(2)
C23 C24 C25 C26 1.1(5)
Br2 C24 C25 C26 -178.7(2)
C24 C25 C26 C21 0.3(5)
C22 C21 C26 C25 -2.0(4)
C3 C21 C26 C25 175.0(3)
C3 C4 C27 C28 -58.9(4)
C4A C4 C27 C28 131.8(3)
C3 C4 C27 C32 117.4(3)
C4A C4 C27 C32 -52.0(4)
C32 C27 C28 C29 0.5(4)
C4 C27 C28 C29 176.8(3)
C27 C28 C29 C30 0.0(5)
C28 C29 C30 C31 -0.5(5)
C29 C30 C31 C32 0.5(5)
C30 C31 C32 C27 0.1(5)
C28 C27 C32 C31 -0.5(4)
C4 C27 C32 C31 -177.0(3)
C6 C5 C33 C35 143.2(3)
C4A C5 C33 C35 -18.9(3)
C6 C5 C33 C34 -92.6(3)
C4A C5 C33 C34 105.4(3)
C6 C5 C33 C36 32.2(3)
C4A C5 C33 C36 -129.9(2)
C5 C6 C37 C39 8.3(5)
C7 C6 C37 C39 -165.0(3)
C5 C6 C37 C38 -118.6(4)
C7 C6 C37 C38 68.1(4)
C5 C6 C37 C40 122.6(3)
C7 C6 C37 C40 -50.6(3)
C7 C8 C41 C43 124.7(3)
C8A C8 C41 C43 -41.8(4)
C7 C8 C41 C42 -109.1(3)
C8A C8 C41 C42 84.5(3)
C7 C8 C41 C44 8.6(4)
C8A C8 C41 C44 -157.9(3)

loop_
_cod_related_entry_id
_cod_related_entry_database
_cod_related_entry_code
1 ChemSpider 30660556
